data_7210224
loop_
_publ_author_name
'Kastner, Katharina'
'Streb, Carsten'

_publ_section_title
;
 Solvent-shielding allows the self-assembly of supramolecular 1D barium
 vanadate chains
;
_journal_issue 24
_journal_name_full CrystEngComm
_journal_page_first 4948
_journal_paper_doi 10.1039/c3ce40536b
_journal_volume 15
_journal_year 2013
_chemical_formula_sum 'C55 H92 Ba2 N11 O57 V15'
_chemical_formula_weight 2858.1
_space_group_IT_number 2
_symmetry_cell_setting triclinic
_symmetry_Int_Tables_number 2
_symmetry_space_group_name_Hall '-P 1'
_symmetry_space_group_name_H-M 'P -1'
_atom_sites_solution_hydrogens geom
_atom_sites_solution_primary direct
_atom_sites_solution_secondary difmap
_audit_creation_method SHELXL-97
_cell_angle_alpha 98.09(3)
_cell_angle_beta 91.58(3)
_cell_angle_gamma 106.32(3)
_cell_formula_units_Z 2
_cell_length_a 12.240(2)
_cell_length_b 13.285(3)
_cell_length_c 33.139(7)
_cell_measurement_reflns_used 241
_cell_measurement_temperature 150(2)
_cell_measurement_theta_max 22.8
_cell_measurement_theta_min 4.7
_cell_volume 5107(2)
_computing_cell_refinement SUPERGUI
_computing_data_collection SUPERGUI
_computing_data_reduction SUPERGUI
_computing_structure_refinement 'SHELXL-97 (Sheldrick, 2008)'
_computing_structure_solution SHELXS-97
_diffrn_ambient_temperature 150(2)
_diffrn_measured_fraction_theta_full 0.988
_diffrn_measured_fraction_theta_max 0.988
_diffrn_measurement_device_type 'Kappa Nonius CCD'
_diffrn_measurement_method 'omega and phi scans'
_diffrn_radiation_monochromator graphite
_diffrn_radiation_probe x-ray
_diffrn_radiation_type MoK\a
_diffrn_radiation_wavelength 0.71073
_diffrn_reflns_av_R_equivalents 0.1241
_diffrn_reflns_av_sigmaI/netI 0.0907
_diffrn_reflns_limit_h_max 15
_diffrn_reflns_limit_h_min -15
_diffrn_reflns_limit_k_max 16
_diffrn_reflns_limit_k_min -16
_diffrn_reflns_limit_l_max 41
_diffrn_reflns_limit_l_min -41
_diffrn_reflns_number 116359
_diffrn_reflns_theta_full 26.50
_diffrn_reflns_theta_max 26.50
_diffrn_reflns_theta_min 5.82
_diffrn_source 'fine-focus sealed tube'
_exptl_absorpt_coefficient_mu 2.156
_exptl_absorpt_correction_T_max 0.891
_exptl_absorpt_correction_T_min 0.712
_exptl_absorpt_correction_type multi-scan
_exptl_absorpt_process_details SADABS
_exptl_crystal_colour orange
_exptl_crystal_density_diffrn 1.858
_exptl_crystal_density_method 'not measured'
_exptl_crystal_description plate
_exptl_crystal_F_000 2823
_exptl_crystal_size_max 0.11
_exptl_crystal_size_mid 0.10
_exptl_crystal_size_min 0.04
_platon_squeeze_details
;



;
_refine_diff_density_max 1.940
_refine_diff_density_min -1.586
_refine_diff_density_rms 0.137
_refine_ls_extinction_method none
_refine_ls_goodness_of_fit_ref 1.054
_refine_ls_hydrogen_treatment noref
_refine_ls_matrix_type full
_refine_ls_number_parameters 1343
_refine_ls_number_reflns 20942
_refine_ls_number_restraints 35
_refine_ls_restrained_S_all 1.058
_refine_ls_R_factor_all 0.0938
_refine_ls_R_factor_gt 0.0570
_refine_ls_shift/su_max 0.001
_refine_ls_shift/su_mean 0.000
_refine_ls_structure_factor_coef Fsqd
_refine_ls_weighting_details 'calc w=1/[\s^2^(Fo^2^)+(0.0657P)^2^+0.0000P] where P=(Fo^2^+2Fc^2^)/3'
_refine_ls_weighting_scheme calc
_refine_ls_wR_factor_gt 0.1281
_refine_ls_wR_factor_ref 0.1411
_reflns_number_gt 14582
_reflns_number_total 20942
_reflns_threshold_expression >2\s(I)
_cod_data_source_file c3ce40536b.txt
_cod_data_source_block p-1
_cod_original_cell_volume 5107.2(18)
_cod_database_code 7210224

loop_
_symmetry_equiv_pos_as_xyz
'x, y, z'
'-x, -y, -z'

loop_
_atom_site_label
_atom_site_type_symbol
_atom_site_fract_x
_atom_site_fract_y
_atom_site_fract_z
_atom_site_U_iso_or_equiv
_atom_site_adp_type
_atom_site_occupancy
_atom_site_symmetry_multiplicity
_atom_site_calc_flag
_atom_site_refinement_flags
_atom_site_disorder_assembly
_atom_site_disorder_group
V3 V 0.44277(8) 0.36353(7) 0.28332(3) 0.0186(2) Uani 1 1 d . . .
V1 V 0.63911(8) 0.60022(7) 0.29231(3) 0.0188(2) Uani 1 1 d . . .
V6 V 0.60265(8) 0.77664(7) 0.35882(3) 0.0192(2) Uani 1 1 d . . .
V2 V 0.42057(7) 0.55065(7) 0.34867(3) 0.0152(2) Uani 1 1 d . . .
V5 V 0.35867(8) 0.74083(7) 0.32157(3) 0.0217(2) Uani 1 1 d . . .
V8 V 0.50140(8) 0.36770(7) 0.37522(3) 0.0213(2) Uani 1 1 d . . .
V7 V 0.67132(8) 0.59312(7) 0.38588(3) 0.0189(2) Uani 1 1 d . . .
V10 V 0.56130(9) 0.78404(8) 0.26730(3) 0.0253(2) Uani 1 1 d . . .
V4 V 0.36890(8) 0.55188(7) 0.25644(3) 0.0186(2) Uani 1 1 d . . .
V9 V 0.70453(8) 0.41454(7) 0.32108(3) 0.0235(2) Uani 1 1 d . . .
O6 O 0.3216(3) 0.6175(3) 0.35344(11) 0.0204(8) Uani 1 1 d . . .
O3 O 0.3529(3) 0.4603(3) 0.29711(11) 0.0171(8) Uani 1 1 d . . .
O19 O 0.7511(3) 0.6752(3) 0.42257(12) 0.0234(9) Uani 1 1 d . . .
O25 O 0.6833(3) 0.8547(3) 0.39659(12) 0.0214(9) Uani 1 1 d . . .
O8 O 0.7011(3) 0.6835(3) 0.34116(11) 0.0181(8) Uani 1 1 d . . .
O11 O 0.3862(3) 0.4534(3) 0.37771(11) 0.0183(8) Uani 1 1 d . . .
O9 O 0.5382(3) 0.6486(3) 0.38438(11) 0.0159(8) Uani 1 1 d . . .
O10 O 0.5939(3) 0.4844(3) 0.41004(11) 0.0208(8) Uani 1 1 d . . .
O15 O 0.5884(3) 0.3336(3) 0.27597(12) 0.0259(9) Uani 1 1 d . . .
O16 O 0.7674(3) 0.5206(3) 0.36256(12) 0.0226(9) Uani 1 1 d . . .
O14 O 0.7313(3) 0.5272(3) 0.28403(12) 0.0253(9) Uani 1 1 d . . .
O26 O 0.2567(3) 0.7920(3) 0.33214(13) 0.0309(10) Uani 1 1 d . . .
O5 O 0.2824(3) 0.6251(3) 0.27650(11) 0.0216(9) Uani 1 1 d . . .
O27 O 0.2970(3) 0.4709(3) 0.21768(12) 0.0250(9) Uani 1 1 d . . .
O20 O 0.6428(3) 0.8463(3) 0.31557(12) 0.0235(9) Uani 1 1 d . . .
O28 O 0.3672(3) 0.2878(3) 0.24416(12) 0.0252(9) Uani 1 1 d . . .
O4 O 0.5141(3) 0.4937(3) 0.25170(12) 0.0219(9) Uani 1 1 d . . .
O1 O 0.4961(3) 0.6504(3) 0.30664(11) 0.0181(8) Uani 1 1 d . . .
O2 O 0.5576(3) 0.4911(3) 0.32927(11) 0.0161(8) Uani 1 1 d . . .
O13 O 0.6216(3) 0.3294(3) 0.35498(12) 0.0252(9) Uani 1 1 d . . .
O22 O 0.4610(3) 0.6623(3) 0.22764(12) 0.0259(9) Uani 1 1 d . . .
O12 O 0.4082(3) 0.2968(3) 0.32394(12) 0.0225(9) Uani 1 1 d . . .
O18 O 0.4519(4) 0.2854(3) 0.40530(13) 0.0325(10) Uani 1 1 d . . .
O23 O 0.4328(3) 0.8152(3) 0.28359(12) 0.0261(9) Uani 1 1 d . . .
O7 O 0.4682(3) 0.8087(3) 0.36235(12) 0.0220(9) Uani 1 1 d . . .
O21 O 0.6681(3) 0.6913(3) 0.26041(12) 0.0257(9) Uani 1 1 d . . .
O24 O 0.6102(4) 0.8659(3) 0.23679(14) 0.0398(12) Uani 1 1 d . . .
O17 O 0.8059(3) 0.3641(3) 0.30942(14) 0.0359(11) Uani 1 1 d . . .
V11 V 0.09823(8) 0.93761(8) -0.00416(3) 0.0214(2) Uani 1 1 d . . .
V13 V 0.14954(9) 1.19339(8) 0.03453(3) 0.0272(2) Uani 1 1 d . . .
V12 V 0.00827(8) 1.02122(8) 0.08413(3) 0.0217(2) Uani 1 1 d . . .
V15 V -0.23588(9) 0.88392(8) 0.04928(3) 0.0278(2) Uani 1 1 d . . .
V14 V -0.04361(10) 0.77590(8) 0.04601(3) 0.0290(3) Uani 1 1 d . . .
O41 O 0.0738(4) 1.0954(3) 0.12538(12) 0.0302(10) Uani 1 1 d . . .
O34 O 0.2133(4) 1.2609(3) 0.07713(13) 0.0387(11) Uani 1 1 d . . .
O30 O 0.1518(3) 1.0445(3) 0.04771(11) 0.0233(9) Uani 1 1 d . . .
O32 O 0.2730(3) 1.1873(3) 0.00341(13) 0.0324(10) Uani 1 1 d . . .
O35 O 0.0367(3) 0.8888(3) 0.08896(12) 0.0279(9) Uani 1 1 d . . .
O31 O -0.0031(3) 1.1301(3) 0.05181(11) 0.0210(8) Uani 1 1 d . . .
O33 O 0.1065(4) 1.2820(3) 0.00812(12) 0.0310(10) Uani 1 1 d . . .
O38 O -0.1324(3) 0.9828(3) 0.09330(12) 0.0267(9) Uani 1 1 d . . .
O29 O -0.0548(3) 0.9272(3) 0.02125(11) 0.0205(8) Uani 1 1 d . . .
O42 O 0.2230(3) 0.9820(3) -0.02637(12) 0.0257(9) Uani 1 1 d . . .
O36 O 0.1061(4) 0.8321(3) 0.01583(12) 0.0272(9) Uani 1 1 d . . .
O40 O -0.0169(4) 0.6777(3) 0.06210(14) 0.0434(12) Uani 1 1 d . . .
O37 O -0.1779(4) 0.7769(3) 0.06400(12) 0.0312(10) Uani 1 1 d . . .
O39 O -0.3559(4) 0.8647(4) 0.06905(14) 0.0402(12) Uani 1 1 d . . .
O52 O 0.5798(4) 0.5574(4) 0.17365(16) 0.0512(14) Uani 1 1 d . . .
N10 N 0.7747(11) 0.6060(12) 0.1708(3) 0.030(2) Uani 0.60 1 d P A 1
C50 C 0.8237(8) 0.7858(8) 0.1652(3) 0.033(2) Uani 0.60 1 d PU A 1
H50A H 0.8574 0.8327 0.1461 0.039 Uiso 0.60 1 calc PR A 1
H50B H 0.8403 0.8246 0.1928 0.039 Uiso 0.60 1 calc PR A 1
C46 C 0.6733(14) 0.6246(18) 0.1670(5) 0.030(3) Uani 0.60 1 d P A 1
C50A C 0.875(3) 0.563(3) 0.1625(11) 0.113(11) Uani 0.40 1 d PU A 2
N10A N 0.740(3) 0.6571(16) 0.1606(7) 0.063(6) Uani 0.40 1 d P A 2
C46A C 0.685(3) 0.573(2) 0.1717(7) 0.050(8) Uani 0.40 1 d P A 2
C49 C 0.7776(8) 0.5054(7) 0.1797(3) 0.061(2) Uani 1 1 d . . .
H49A H 0.8553 0.5032 0.1816 0.092 Uiso 1 1 calc R A 1
H49B H 0.7349 0.4508 0.1583 0.092 Uiso 1 1 calc R A 1
H49C H 0.7446 0.4941 0.2052 0.092 Uiso 1 1 calc R A 1
C51 C 0.6917(7) 0.7364(6) 0.1550(3) 0.051(2) Uani 1 1 d . . .
H51A H 0.6485 0.7763 0.1712 0.061 Uiso 1 1 calc R A 1
H51B H 0.6711 0.7324 0.1262 0.061 Uiso 1 1 calc R A 1
C47 C 0.8663(6) 0.6862(6) 0.1607(3) 0.052(2) Uani 1 1 d . . .
H47A H 0.8856 0.6686 0.1330 0.063 Uiso 1 1 calc R A 1
H47B H 0.9329 0.6973 0.1792 0.063 Uiso 1 1 calc R A 1
O53 O 0.0881(3) 0.0140(3) 0.46608(12) 0.0221(9) Uani 1 1 d . . .
O43 O 1.0956(6) 0.3741(5) 0.14164(17) 0.075(2) Uani 1 1 d . . .
N1 N 1.0212(8) 0.4167(8) 0.0877(3) 0.085(3) Uani 1 1 d . . .
C4 C 0.8936(9) 0.2836(8) 0.1185(4) 0.095(4) Uani 1 1 d . . .
H4A H 0.8601 0.2987 0.1440 0.114 Uiso 1 1 calc R . .
H4B H 0.8954 0.2103 0.1143 0.114 Uiso 1 1 calc R . .
C1 C 1.0143(11) 0.3631(9) 0.1164(3) 0.080(4) Uani 1 1 d . . .
C5 C 1.1175(9) 0.4885(7) 0.0773(3) 0.071(3) Uani 1 1 d . . .
H5A H 1.0983 0.5185 0.0544 0.107 Uiso 1 1 calc R . .
H5B H 1.1742 0.4529 0.0703 0.107 Uiso 1 1 calc R . .
H5C H 1.1470 0.5439 0.1001 0.107 Uiso 1 1 calc R . .
C3 C 0.8290(12) 0.3115(12) 0.0801(4) 0.107(4) Uani 1 1 d . . .
H3A H 0.7956 0.2477 0.0606 0.129 Uiso 1 1 calc R . .
H3B H 0.7684 0.3409 0.0895 0.129 Uiso 1 1 calc R . .
C2 C 0.9134(10) 0.3898(9) 0.0605(3) 0.082(4) Uani 1 1 d . . .
H2A H 0.8887 0.4525 0.0590 0.099 Uiso 1 1 calc R . .
H2B H 0.9246 0.3592 0.0332 0.099 Uiso 1 1 calc R . .
O44 O 0.3206(3) 0.1459(3) 0.50619(13) 0.0320(10) Uani 1 1 d . . .
N2 N 0.4508(4) 0.3083(4) 0.51040(16) 0.0293(12) Uani 1 1 d . . .
C9 C 0.5184(5) 0.1764(5) 0.5309(2) 0.0325(15) Uani 1 1 d . . .
H9A H 0.5373 0.1235 0.5112 0.039 Uiso 1 1 calc R F .
H9B H 0.5012 0.1477 0.5561 0.039 Uiso 1 1 calc R . .
C6 C 0.4188(5) 0.2077(5) 0.51437(19) 0.0284(14) Uani 1 1 d . . .
C10 C 0.3763(6) 0.3642(5) 0.4949(2) 0.0372(16) Uani 1 1 d . . .
C8 C 0.6164(5) 0.2784(5) 0.5385(2) 0.0351(16) Uani 1 1 d . F .
H8A H 0.6822 0.2691 0.5245 0.042 Uiso 1 1 calc R . .
H8B H 0.6381 0.2994 0.5675 0.042 Uiso 1 1 calc R . .
C7 C 0.5722(5) 0.3617(5) 0.5218(2) 0.0351(16) Uani 1 1 d . F .
H7A H 0.5817 0.4236 0.5424 0.042 Uiso 1 1 calc R . .
H7B H 0.6121 0.3837 0.4982 0.042 Uiso 1 1 calc R . .
O45 O 0.0966(4) 0.2362(3) 0.21876(13) 0.0337(10) Uani 1 1 d . . .
N3 N 0.0691(4) 0.3627(4) 0.26791(15) 0.0274(12) Uani 1 1 d . . .
C11 C 0.0950(5) 0.2742(5) 0.2553(2) 0.0286(14) Uani 1 1 d . . .
C14 C 0.1178(5) 0.2244(5) 0.29148(19) 0.0314(15) Uani 1 1 d . . .
H14A H 0.1909 0.2093 0.2903 0.038 Uiso 1 1 calc R . .
H14B H 0.0585 0.1587 0.2924 0.038 Uiso 1 1 calc R . .
C15 C 0.0341(6) 0.4277(5) 0.2414(2) 0.0385(16) Uani 1 1 d . . .
H15A H 0.0199 0.4879 0.2576 0.058 Uiso 1 1 calc R . .
H15B H -0.0343 0.3865 0.2252 0.058 Uiso 1 1 calc R . .
H15C H 0.0936 0.4518 0.2236 0.058 Uiso 1 1 calc R . .
C12 C 0.0814(5) 0.3952(5) 0.31238(18) 0.0285(14) Uani 1 1 d . . .
H12A H 0.0097 0.4005 0.3228 0.034 Uiso 1 1 calc R . .
H12B H 0.1389 0.4631 0.3199 0.034 Uiso 1 1 calc R . .
C13 C 0.1183(6) 0.3067(5) 0.3288(2) 0.0344(15) Uani 1 1 d . . .
H13A H 0.1941 0.3343 0.3426 0.041 Uiso 1 1 calc R . .
H13B H 0.0655 0.2752 0.3479 0.041 Uiso 1 1 calc R . .
O46 O 0.9644(4) 0.8562(4) 0.38460(13) 0.0380(11) Uani 1 1 d . . .
N4 N 0.9995(4) 0.7164(4) 0.34563(18) 0.0374(13) Uani 1 1 d . . .
C17 C 0.9983(5) 0.6691(5) 0.3026(2) 0.0399(18) Uani 1 1 d . . .
H17A H 0.9419 0.6002 0.2968 0.048 Uiso 1 1 calc R . .
H17B H 1.0726 0.6610 0.2963 0.048 Uiso 1 1 calc R . .
C18 C 0.9681(7) 0.7461(6) 0.2786(2) 0.050(2) Uani 1 1 d . . .
H18A H 0.9023 0.7106 0.2596 0.060 Uiso 1 1 calc R . .
H18B H 1.0316 0.7785 0.2633 0.060 Uiso 1 1 calc R . .
C19 C 0.9411(6) 0.8302(5) 0.3104(2) 0.0408(17) Uani 1 1 d . . .
H19A H 0.9865 0.9009 0.3073 0.049 Uiso 1 1 calc R . .
H19B H 0.8609 0.8267 0.3077 0.049 Uiso 1 1 calc R . .
C16 C 0.9707(5) 0.8034(5) 0.3509(2) 0.0314(15) Uani 1 1 d . . .
C20 C 1.0293(6) 0.6660(6) 0.3781(3) 0.052(2) Uani 1 1 d . . .
H20A H 1.0476 0.6026 0.3668 0.078 Uiso 1 1 calc R . .
H20B H 0.9660 0.6480 0.3948 0.078 Uiso 1 1 calc R . .
H20C H 1.0942 0.7136 0.3944 0.078 Uiso 1 1 calc R . .
O47 O 0.1229(5) 0.8182(4) 0.14392(15) 0.0486(13) Uani 1 1 d . . .
N5 N 0.2611(5) 0.7455(5) 0.15908(19) 0.0472(16) Uani 1 1 d . . .
C25 C 0.2121(8) 0.6972(9) 0.1938(3) 0.078(3) Uani 1 1 d . . .
H25A H 0.2624 0.6620 0.2045 0.116 Uiso 1 1 calc R . .
H25B H 0.1395 0.6464 0.1850 0.116 Uiso 1 1 calc R . .
H25C H 0.2020 0.7512 0.2146 0.116 Uiso 1 1 calc R . .
C22 C 0.3704(7) 0.7357(10) 0.1463(3) 0.080(3) Uani 1 1 d . . .
H22A H 0.3679 0.6618 0.1388 0.096 Uiso 1 1 calc R . .
H22B H 0.4305 0.7692 0.1677 0.096 Uiso 1 1 calc R . .
C23 C 0.3880(11) 0.7930(19) 0.1097(6) 0.221(11) Uani 1 1 d U . .
H23A H 0.4568 0.8524 0.1145 0.265 Uiso 1 1 calc R . .
H23B H 0.3958 0.7453 0.0857 0.265 Uiso 1 1 calc R . .
C24 C 0.2867(8) 0.8314(10) 0.1034(3) 0.095(4) Uani 1 1 d . . .
H24A H 0.3093 0.9080 0.1049 0.115 Uiso 1 1 calc R . .
H24B H 0.2468 0.7994 0.0770 0.115 Uiso 1 1 calc R . .
C21 C 0.2134(6) 0.7983(5) 0.1370(2) 0.0389(17) Uani 1 1 d . . .
O48 O 1.0598(4) 0.6182(3) 0.47147(13) 0.0338(11) Uani 1 1 d . . .
N6 N 1.0272(4) 0.4542(4) 0.43383(15) 0.0270(11) Uani 1 1 d . . .
C26 C 0.9931(5) 0.5311(5) 0.45557(18) 0.0258(13) Uani 1 1 d . . .
C28 C 0.8313(5) 0.3794(5) 0.4386(2) 0.0360(16) Uani 1 1 d . . .
H28A H 0.8158 0.3355 0.4600 0.043 Uiso 1 1 calc R . .
H28B H 0.7635 0.3623 0.4202 0.043 Uiso 1 1 calc R . .
C29 C 0.8682(5) 0.4967(5) 0.4566(2) 0.0333(15) Uani 1 1 d . . .
H29A H 0.8335 0.5366 0.4405 0.040 Uiso 1 1 calc R . .
H29B H 0.8463 0.5069 0.4845 0.040 Uiso 1 1 calc R . .
O51 O 0.8579(4) 0.0785(3) 0.43347(13) 0.0342(11) Uani 1 1 d . . .
O49 O 0.6409(4) 0.2585(4) 0.20150(15) 0.0481(13) Uani 1 1 d . . .
N7 N 0.6804(5) 0.1129(4) 0.16775(17) 0.0407(14) Uani 1 1 d . . .
C35 C 0.6152(9) 0.1053(8) 0.1299(3) 0.082(3) Uani 1 1 d . . .
H35A H 0.6228 0.0465 0.1109 0.123 Uiso 1 1 calc R . .
H35B H 0.6431 0.1697 0.1186 0.123 Uiso 1 1 calc R . .
H35C H 0.5362 0.0949 0.1350 0.123 Uiso 1 1 calc R . .
C32 C 0.7328(8) 0.0318(6) 0.1749(2) 0.054(2) Uani 1 1 d . . .
H32A H 0.7792 0.0178 0.1527 0.064 Uiso 1 1 calc R . .
H32B H 0.6754 -0.0337 0.1777 0.064 Uiso 1 1 calc R . .
C31 C 0.6880(5) 0.1860(5) 0.2001(2) 0.0349(16) Uani 1 1 d . . .
C33 C 0.8063(6) 0.0782(6) 0.2147(3) 0.052(2) Uani 1 1 d . . .
H33A H 0.8854 0.1092 0.2096 0.063 Uiso 1 1 calc R . .
H33B H 0.8020 0.0246 0.2322 0.063 Uiso 1 1 calc R . .
C34 C 0.7528(8) 0.1634(6) 0.2338(3) 0.059(2) Uani 1 1 d . . .
H34A H 0.7028 0.1375 0.2546 0.071 Uiso 1 1 calc R . .
H34B H 0.8115 0.2268 0.2461 0.071 Uiso 1 1 calc R . .
O50 O 0.2931(4) 0.0874(3) 0.17707(15) 0.0436(12) Uani 1 1 d . . .
N8 N 0.2150(5) 0.0095(4) 0.23066(16) 0.0333(13) Uani 1 1 d . . .
C36 C 0.3013(6) 0.0542(5) 0.2100(2) 0.0376(17) Uani 1 1 d . . .
C39 C 0.4088(6) 0.0558(5) 0.2328(3) 0.0456(19) Uani 1 1 d . . .
H39A H 0.4660 0.1238 0.2337 0.055 Uiso 1 1 calc R . .
H39B H 0.4392 0.0002 0.2200 0.055 Uiso 1 1 calc R . .
C40 C 0.0965(6) -0.0172(6) 0.2159(2) 0.0429(18) Uani 1 1 d . . .
H40A H 0.0489 -0.0492 0.2359 0.064 Uiso 1 1 calc R . .
H40B H 0.0836 -0.0661 0.1908 0.064 Uiso 1 1 calc R . .
H40C H 0.0784 0.0462 0.2112 0.064 Uiso 1 1 calc R . .
C38 C 0.3747(7) 0.0376(5) 0.2753(3) 0.053(2) Uani 1 1 d . . .
H38A H 0.3852 0.1043 0.2933 0.064 Uiso 1 1 calc R . .
H38B H 0.4185 -0.0032 0.2870 0.064 Uiso 1 1 calc R . .
C37 C 0.2490(7) -0.0245(6) 0.2682(2) 0.049(2) Uani 1 1 d . . .
H37A H 0.2387 -0.1005 0.2643 0.059 Uiso 1 1 calc R . .
H37B H 0.2061 -0.0058 0.2908 0.059 Uiso 1 1 calc R . .
O54 O 0.0226(4) 0.2194(3) 0.49971(13) 0.0337(11) Uani 1 1 d . . .
O55 O 0.3713(5) 0.4564(4) 0.12590(18) 0.0641(16) Uani 1 1 d . . .
O56 O 0.3445(7) 0.0842(8) 0.0909(3) 0.151(4) Uani 1 1 d . . .
O57 O 0.4798(6) 0.3124(9) 0.1562(4) 0.167(5) Uani 1 1 d . . .
Ba1 Ba 0.13102(3) 0.11347(2) 0.545779(10) 0.01784(9) Uani 1 1 d . . .
Ba2 Ba 0.24867(3) 0.27605(3) 0.163850(11) 0.03109(11) Uani 1 1 d . . .
C61 C 0.7906(6) 0.0855(5) 0.4083(3) 0.048(2) Uani 1 1 d D . .
C62 C 0.6530(10) 0.0933(6) 0.3604(4) 0.085(4) Uani 1 1 d D . .
H62A H 0.6190 0.1502 0.3580 0.102 Uiso 1 1 calc R B 1
H62B H 0.5956 0.0257 0.3521 0.102 Uiso 1 1 calc R B 1
C68 C 0.2835(6) 0.0326(6) 0.3886(2) 0.0395(17) Uani 1 1 d D . .
H68A H 0.2879 -0.0226 0.3667 0.047 Uiso 1 1 calc R C 1
H68B H 0.3600 0.0765 0.3981 0.047 Uiso 1 1 calc R C 1
C70 C 0.1484(6) 0.1310(6) 0.4094(3) 0.050(2) Uani 1 1 d D . .
H70A H 0.0714 0.1321 0.4021 0.059 Uiso 1 1 calc R D 1
H70B H 0.1906 0.2000 0.4243 0.059 Uiso 1 1 calc R D 1
C66 C 0.2403(7) -0.0864(6) 0.4419(3) 0.057(2) Uani 1 1 d D . .
H66A H 0.2953 -0.1170 0.4290 0.085 Uiso 1 1 calc R E 1
H66B H 0.1695 -0.1409 0.4420 0.085 Uiso 1 1 calc R E 1
H66C H 0.2680 -0.0549 0.4694 0.085 Uiso 1 1 calc R E 1
C27 C 0.9322(5) 0.3632(5) 0.4158(2) 0.0310(15) Uani 1 1 d . . .
H27A H 0.9464 0.2970 0.4198 0.037 Uiso 1 1 calc R . .
H27B H 0.9194 0.3631 0.3867 0.037 Uiso 1 1 calc R . .
C30 C 1.1446(5) 0.4636(5) 0.4248(2) 0.0344(15) Uani 1 1 d . . .
H30A H 1.1488 0.3987 0.4088 0.052 Uiso 1 1 calc R . .
H30B H 1.1912 0.4771 0.4498 0.052 Uiso 1 1 calc R . .
H30C H 1.1716 0.5212 0.4096 0.052 Uiso 1 1 calc R . .
N12 N 0.2232(7) -0.0107(6) 0.4208(3) 0.030(2) Uani 0.60 1 d PD F 1
C67 C 0.2037(10) 0.1038(9) 0.3741(4) 0.039(3) Uani 0.60 1 d P F 1
H67A H 0.2504 0.1672 0.3648 0.047 Uiso 0.60 1 calc PR F 1
H67B H 0.1483 0.0630 0.3521 0.047 Uiso 0.60 1 calc PR F 1
C69 C 0.1467(10) 0.0387(9) 0.4360(4) 0.031(3) Uani 0.60 1 d PD F 1
C67A C 0.3256(16) -0.0413(14) 0.4200(6) 0.042(5) Uani 0.40 1 d P F 2
N12A N 0.2004(12) 0.0577(11) 0.4145(4) 0.027(3) Uani 0.40 1 d P F 2
C69A C 0.1649(14) 0.0053(13) 0.4433(5) 0.012(4) Uiso 0.40 1 d P F 2
N13 N 0.6991(11) 0.1015(7) 0.4012(4) 0.046(3) Uani 0.60 1 d P G 1
C65 C 0.6379(18) 0.1056(12) 0.4395(6) 0.090(7) Uani 0.60 1 d P G 1
H65A H 0.5659 0.1182 0.4339 0.136 Uiso 0.60 1 calc PR G 1
H65B H 0.6834 0.1620 0.4597 0.136 Uiso 0.60 1 calc PR G 1
H65C H 0.6252 0.0393 0.4496 0.136 Uiso 0.60 1 calc PR G 1
C63 C 0.7531(15) 0.1024(12) 0.3355(5) 0.076(5) Uani 0.60 1 d PD G 1
H63A H 0.7324 0.0555 0.3095 0.091 Uiso 0.60 1 calc PR G 1
H63B H 0.7845 0.1747 0.3304 0.091 Uiso 0.60 1 calc PR G 1
C64 C 0.8337(19) 0.0715(16) 0.3600(6) 0.048(6) Uani 0.60 1 d PD G 1
H64A H 0.9105 0.1170 0.3588 0.058 Uiso 0.60 1 calc PR G 1
H64B H 0.8321 -0.0015 0.3507 0.058 Uiso 0.60 1 calc PR G 1
N13A N 0.7603(14) 0.0900(11) 0.3735(6) 0.046(4) Uani 0.40 1 d PD G 2
C63A C 0.5878(18) 0.0841(19) 0.3970(7) 0.102(11) Uani 0.40 1 d PDU G 2
C65A C 0.857(4) 0.071(4) 0.3459(12) 0.092(17) Uani 0.40 1 d P G 2
C64A C 0.6799(17) 0.098(3) 0.4282(9) 0.071(9) Uiso 0.40 1 d PD G 2

loop_
_atom_site_aniso_label
_atom_site_aniso_U_11
_atom_site_aniso_U_22
_atom_site_aniso_U_33
_atom_site_aniso_U_23
_atom_site_aniso_U_13
_atom_site_aniso_U_12
V3 0.0180(5) 0.0152(5) 0.0200(5) -0.0045(4) -0.0035(4) 0.0042(4)
V1 0.0151(5) 0.0197(5) 0.0181(5) 0.0009(4) 0.0000(4) 0.0007(4)
V6 0.0212(5) 0.0117(4) 0.0221(5) 0.0001(4) -0.0051(4) 0.0022(4)
V2 0.0151(5) 0.0128(4) 0.0163(5) -0.0004(4) -0.0003(4) 0.0030(4)
V5 0.0211(5) 0.0147(5) 0.0279(6) 0.0003(4) -0.0054(4) 0.0053(4)
V8 0.0255(5) 0.0132(4) 0.0229(5) 0.0020(4) -0.0044(4) 0.0029(4)
V7 0.0218(5) 0.0131(4) 0.0191(5) -0.0014(4) -0.0068(4) 0.0035(4)
V10 0.0289(6) 0.0188(5) 0.0244(6) 0.0083(4) -0.0028(5) -0.0013(4)
V4 0.0180(5) 0.0182(5) 0.0169(5) 0.0012(4) -0.0032(4) 0.0020(4)
V9 0.0198(5) 0.0209(5) 0.0282(6) -0.0058(4) -0.0057(4) 0.0085(4)
O6 0.021(2) 0.0145(18) 0.023(2) -0.0043(16) -0.0013(17) 0.0053(16)
O3 0.0172(19) 0.0132(18) 0.018(2) -0.0015(15) -0.0004(16) 0.0024(15)
O19 0.022(2) 0.019(2) 0.026(2) -0.0009(17) -0.0094(18) 0.0042(17)
O25 0.022(2) 0.0166(19) 0.022(2) -0.0036(16) -0.0081(17) 0.0049(16)
O8 0.0135(18) 0.0154(18) 0.022(2) 0.0006(16) -0.0030(16) 0.0007(15)
O11 0.0185(19) 0.0165(18) 0.017(2) 0.0006(15) -0.0008(16) 0.0025(15)
O9 0.0147(18) 0.0142(18) 0.0162(19) -0.0010(15) -0.0017(15) 0.0018(15)
O10 0.026(2) 0.0134(18) 0.020(2) 0.0020(16) -0.0050(17) 0.0031(16)
O15 0.0143(19) 0.026(2) 0.034(2) -0.0100(18) -0.0100(18) 0.0075(17)
O16 0.024(2) 0.021(2) 0.020(2) -0.0040(16) -0.0053(17) 0.0059(17)
O14 0.017(2) 0.032(2) 0.023(2) -0.0051(18) 0.0000(17) 0.0057(17)
O26 0.022(2) 0.025(2) 0.044(3) -0.005(2) -0.006(2) 0.0105(18)
O5 0.022(2) 0.0185(19) 0.022(2) 0.0002(16) -0.0085(17) 0.0046(16)
O27 0.025(2) 0.022(2) 0.023(2) -0.0011(17) -0.0062(18) 0.0007(17)
O20 0.023(2) 0.0177(19) 0.026(2) 0.0083(17) -0.0039(18) -0.0026(16)
O28 0.022(2) 0.023(2) 0.027(2) -0.0059(17) -0.0053(18) 0.0059(17)
O4 0.0151(19) 0.022(2) 0.024(2) -0.0016(17) -0.0073(17) 0.0010(16)
O1 0.0175(19) 0.0186(19) 0.016(2) 0.0033(16) -0.0045(16) 0.0015(16)
O2 0.0189(19) 0.0091(17) 0.018(2) -0.0011(15) 0.0001(16) 0.0014(15)
O13 0.030(2) 0.0168(19) 0.027(2) -0.0010(17) -0.0089(18) 0.0075(17)
O22 0.028(2) 0.025(2) 0.022(2) 0.0117(18) -0.0056(18) 0.0001(18)
O12 0.026(2) 0.0122(18) 0.026(2) -0.0017(16) -0.0053(18) 0.0031(16)
O18 0.042(3) 0.020(2) 0.033(3) 0.0087(18) -0.003(2) 0.0033(19)
O23 0.028(2) 0.019(2) 0.030(2) 0.0073(18) -0.0056(19) 0.0020(17)
O7 0.020(2) 0.0124(18) 0.030(2) -0.0025(16) -0.0021(17) 0.0023(15)
O21 0.022(2) 0.030(2) 0.021(2) 0.0063(18) 0.0011(17) 0.0004(17)
O24 0.044(3) 0.032(2) 0.037(3) 0.018(2) -0.005(2) -0.006(2)
O17 0.026(2) 0.037(3) 0.041(3) -0.016(2) -0.005(2) 0.015(2)
V11 0.0242(5) 0.0247(5) 0.0178(5) 0.0011(4) -0.0002(4) 0.0124(4)
V13 0.0340(6) 0.0236(5) 0.0181(5) -0.0007(4) -0.0014(5) 0.0007(5)
V12 0.0256(5) 0.0240(5) 0.0137(5) 0.0002(4) -0.0011(4) 0.0059(4)
V15 0.0233(5) 0.0354(6) 0.0217(6) 0.0028(5) 0.0037(4) 0.0041(5)
V14 0.0430(7) 0.0232(5) 0.0222(6) 0.0054(4) 0.0020(5) 0.0111(5)
O41 0.036(2) 0.030(2) 0.020(2) -0.0006(18) -0.0044(19) 0.0046(19)
O34 0.049(3) 0.031(2) 0.024(2) -0.002(2) -0.006(2) -0.004(2)
O30 0.028(2) 0.026(2) 0.016(2) 0.0008(17) -0.0022(17) 0.0096(18)
O32 0.029(2) 0.037(2) 0.026(2) 0.006(2) 0.0020(19) 0.0002(19)
O35 0.033(2) 0.031(2) 0.020(2) 0.0038(18) -0.0021(18) 0.0101(19)
O31 0.026(2) 0.021(2) 0.017(2) -0.0001(16) 0.0036(17) 0.0097(17)
O33 0.044(3) 0.024(2) 0.022(2) -0.0012(18) 0.004(2) 0.008(2)
O38 0.031(2) 0.031(2) 0.019(2) 0.0032(18) 0.0038(18) 0.0113(19)
O29 0.022(2) 0.021(2) 0.019(2) 0.0010(16) -0.0002(17) 0.0071(16)
O42 0.020(2) 0.036(2) 0.023(2) 0.0014(18) 0.0063(17) 0.0120(18)
O36 0.040(2) 0.026(2) 0.021(2) 0.0045(18) 0.0023(19) 0.0181(19)
O40 0.067(3) 0.036(3) 0.035(3) 0.013(2) 0.006(2) 0.025(2)
O37 0.042(3) 0.027(2) 0.018(2) 0.0040(18) 0.0038(19) -0.0005(19)
O39 0.025(2) 0.061(3) 0.030(3) 0.009(2) 0.007(2) 0.005(2)
O52 0.032(3) 0.056(3) 0.052(3) -0.009(3) 0.000(3) -0.001(3)
N10 0.032(7) 0.027(6) 0.032(6) 0.005(4) -0.003(5) 0.010(6)
C50 0.026(6) 0.035(6) 0.034(6) 0.004(5) 0.007(5) 0.003(5)
C46 0.030(8) 0.018(8) 0.032(8) 0.001(6) -0.007(6) -0.005(7)
C50A 0.10(2) 0.11(2) 0.17(3) 0.07(2) 0.07(2) 0.070(18)
N10A 0.09(2) 0.031(12) 0.060(14) 0.005(10) 0.014(14) 0.008(16)
C46A 0.09(3) 0.025(13) 0.027(12) -0.012(10) 0.001(12) 0.011(17)
C49 0.084(7) 0.056(5) 0.054(5) 0.015(4) 0.019(5) 0.031(5)
C51 0.063(5) 0.040(4) 0.055(5) 0.016(4) 0.014(4) 0.020(4)
C47 0.037(4) 0.069(5) 0.054(5) 0.022(4) 0.014(4) 0.013(4)
O53 0.020(2) 0.021(2) 0.018(2) -0.0010(17) -0.0001(17) -0.0029(17)
O43 0.112(5) 0.105(5) 0.033(3) 0.003(3) -0.013(3) 0.076(4)
N1 0.094(7) 0.092(7) 0.073(6) -0.019(5) -0.011(5) 0.052(6)
C4 0.074(7) 0.074(7) 0.123(10) -0.045(7) 0.028(7) 0.026(6)
C1 0.154(11) 0.099(8) 0.032(5) 0.007(5) 0.017(6) 0.107(9)
C5 0.084(7) 0.048(5) 0.083(7) 0.021(5) -0.007(6) 0.018(5)
C3 0.099(9) 0.129(11) 0.094(10) -0.017(8) -0.005(8) 0.051(9)
C2 0.096(8) 0.103(8) 0.060(6) -0.042(6) -0.042(6) 0.077(7)
O44 0.026(2) 0.027(2) 0.034(3) -0.0065(19) -0.003(2) -0.0006(19)
N2 0.028(3) 0.029(3) 0.028(3) 0.002(2) 0.001(2) 0.006(2)
C9 0.022(3) 0.029(3) 0.046(4) -0.001(3) 0.008(3) 0.010(3)
C6 0.026(3) 0.026(3) 0.027(3) -0.008(3) 0.006(3) 0.003(3)
C10 0.051(4) 0.039(4) 0.027(4) 0.007(3) 0.001(3) 0.023(3)
C8 0.025(3) 0.037(4) 0.038(4) 0.001(3) 0.009(3) 0.001(3)
C7 0.030(4) 0.028(3) 0.040(4) 0.004(3) 0.009(3) -0.004(3)
O45 0.035(3) 0.031(2) 0.028(3) -0.004(2) 0.000(2) 0.003(2)
N3 0.025(3) 0.028(3) 0.027(3) 0.000(2) 0.000(2) 0.006(2)
C11 0.018(3) 0.025(3) 0.036(4) -0.003(3) -0.002(3) -0.001(3)
C14 0.026(3) 0.032(3) 0.034(4) 0.007(3) 0.001(3) 0.004(3)
C15 0.041(4) 0.041(4) 0.031(4) -0.003(3) -0.003(3) 0.014(3)
C12 0.024(3) 0.038(4) 0.021(3) -0.002(3) 0.004(3) 0.008(3)
C13 0.031(4) 0.036(4) 0.031(4) 0.008(3) 0.005(3) -0.001(3)
O46 0.031(2) 0.045(3) 0.027(3) -0.013(2) 0.006(2) 0.001(2)
N4 0.025(3) 0.042(3) 0.042(4) 0.007(3) 0.005(3) 0.004(3)
C17 0.020(3) 0.046(4) 0.040(4) -0.023(3) 0.004(3) 0.001(3)
C18 0.056(5) 0.047(4) 0.037(4) -0.001(4) 0.016(4) 0.001(4)
C19 0.036(4) 0.040(4) 0.033(4) -0.004(3) 0.013(3) -0.008(3)
C16 0.016(3) 0.035(4) 0.033(4) -0.005(3) 0.003(3) -0.006(3)
C20 0.037(4) 0.051(5) 0.064(6) 0.022(4) -0.005(4) 0.001(4)
O47 0.061(3) 0.061(3) 0.036(3) 0.014(2) -0.004(3) 0.034(3)
N5 0.038(3) 0.069(4) 0.047(4) 0.030(3) 0.004(3) 0.025(3)
C25 0.074(6) 0.120(8) 0.068(6) 0.054(6) 0.023(5) 0.055(6)
C22 0.037(5) 0.145(9) 0.086(7) 0.068(7) 0.015(5) 0.045(6)
C23 0.094(9) 0.44(3) 0.240(18) 0.29(2) 0.095(10) 0.135(14)
C24 0.048(5) 0.154(10) 0.102(8) 0.094(8) 0.007(5) 0.022(6)
C21 0.029(4) 0.043(4) 0.042(4) 0.010(3) -0.009(3) 0.006(3)
O48 0.045(3) 0.026(2) 0.030(3) -0.0041(19) -0.009(2) 0.016(2)
N6 0.025(3) 0.024(3) 0.028(3) 0.000(2) -0.004(2) 0.004(2)
C26 0.032(3) 0.028(3) 0.020(3) 0.004(3) -0.005(3) 0.011(3)
C28 0.026(3) 0.052(4) 0.031(4) 0.013(3) -0.005(3) 0.010(3)
C29 0.032(4) 0.048(4) 0.026(3) 0.008(3) -0.006(3) 0.022(3)
O51 0.042(3) 0.021(2) 0.034(3) -0.0025(19) -0.018(2) 0.005(2)
O49 0.056(3) 0.047(3) 0.048(3) 0.002(2) 0.013(3) 0.028(3)
N7 0.050(4) 0.037(3) 0.032(3) 0.001(3) 0.012(3) 0.008(3)
C35 0.112(8) 0.075(7) 0.048(6) 0.005(5) -0.018(6) 0.013(6)
C32 0.089(6) 0.040(4) 0.040(5) 0.009(4) 0.032(4) 0.029(4)
C31 0.030(4) 0.025(3) 0.043(4) -0.004(3) 0.010(3) 0.001(3)
C33 0.035(4) 0.044(4) 0.084(7) 0.013(4) 0.011(4) 0.019(3)
C34 0.073(6) 0.045(5) 0.059(6) -0.011(4) -0.002(5) 0.024(4)
O50 0.058(3) 0.031(3) 0.036(3) 0.001(2) 0.006(2) 0.004(2)
N8 0.040(3) 0.023(3) 0.032(3) 0.000(2) -0.003(3) 0.004(2)
C36 0.050(4) 0.020(3) 0.039(4) -0.001(3) 0.000(4) 0.007(3)
C39 0.042(4) 0.025(3) 0.070(6) 0.003(4) 0.000(4) 0.012(3)
C40 0.048(4) 0.039(4) 0.038(4) 0.003(3) 0.000(3) 0.008(3)
C38 0.064(5) 0.026(4) 0.065(6) -0.003(4) -0.032(5) 0.014(4)
C37 0.065(5) 0.042(4) 0.041(5) 0.009(4) -0.007(4) 0.015(4)
O54 0.039(3) 0.027(2) 0.035(3) -0.0006(19) -0.012(2) 0.013(2)
O55 0.058(4) 0.058(4) 0.069(4) 0.015(3) -0.002(3) 0.003(3)
O56 0.080(6) 0.170(9) 0.189(10) -0.002(7) -0.077(6) 0.038(6)
O57 0.076(5) 0.264(12) 0.248(12) 0.206(10) 0.094(6) 0.102(7)
Ba1 0.01837(17) 0.01469(16) 0.01690(18) -0.00203(13) -0.00293(13) 0.00156(13)
Ba2 0.0332(2) 0.0310(2) 0.0196(2) -0.00030(16) -0.00682(16) -0.00331(17)
C61 0.033(4) 0.012(3) 0.091(7) 0.006(4) -0.031(4) 0.001(3)
C62 0.103(9) 0.030(4) 0.119(10) -0.004(5) -0.079(8) 0.028(5)
C68 0.032(4) 0.046(4) 0.039(4) -0.003(3) 0.015(3) 0.012(3)
C70 0.033(4) 0.041(4) 0.070(6) -0.006(4) -0.004(4) 0.010(3)
C66 0.058(5) 0.036(4) 0.069(6) 0.015(4) -0.013(5) 0.002(4)
C27 0.031(3) 0.026(3) 0.032(4) 0.003(3) 0.002(3) 0.003(3)
C30 0.024(3) 0.035(4) 0.041(4) -0.001(3) 0.001(3) 0.009(3)
N12 0.025(5) 0.019(5) 0.040(6) 0.000(4) -0.006(4) 0.001(4)
C67 0.045(7) 0.036(6) 0.031(6) 0.007(5) 0.011(6) 0.001(5)
C69 0.022(7) 0.016(6) 0.049(9) -0.012(6) -0.017(7) 0.004(5)
C67A 0.048(11) 0.037(10) 0.053(12) -0.004(9) 0.014(9) 0.034(9)
N12A 0.017(7) 0.032(8) 0.029(8) -0.008(6) -0.002(6) 0.009(6)
N13 0.078(9) 0.017(5) 0.037(7) 0.008(5) -0.020(6) 0.005(5)
C65 0.120(15) 0.036(8) 0.099(14) 0.000(8) 0.094(13) -0.009(9)
C63 0.138(17) 0.040(8) 0.047(10) 0.016(7) 0.033(11) 0.014(10)
C64 0.062(16) 0.029(8) 0.040(13) -0.013(8) -0.005(11) -0.001(9)
N13A 0.056(12) 0.018(8) 0.055(13) 0.014(8) -0.012(11) -0.005(8)
C63A 0.042(14) 0.055(15) 0.20(3) -0.018(19) -0.017(18) 0.029(12)
C65A 0.061(19) 0.12(3) 0.06(3) -0.02(2) 0.029(19) -0.013(18)

loop_
_atom_type_symbol
_atom_type_description
_atom_type_scat_dispersion_real
_atom_type_scat_dispersion_imag
_atom_type_scat_source
C C 0.0033 0.0016 'International Tables Vol C Tables 4.2.6.8 and 6.1.1.4'
Ba Ba -0.3244 2.2819 'International Tables Vol C Tables 4.2.6.8 and 6.1.1.4'
N N 0.0061 0.0033 'International Tables Vol C Tables 4.2.6.8 and 6.1.1.4'
O O 0.0106 0.0060 'International Tables Vol C Tables 4.2.6.8 and 6.1.1.4'
V V 0.3005 0.5294 'International Tables Vol C Tables 4.2.6.8 and 6.1.1.4'
H H 0.0000 0.0000 'International Tables Vol C Tables 4.2.6.8 and 6.1.1.4'

loop_
_geom_angle_atom_site_label_1
_geom_angle_atom_site_label_2
_geom_angle_atom_site_label_3
_geom_angle
_geom_angle_site_symmetry_1
_geom_angle_site_symmetry_3
O28 V3 O12 106.1(2) . .
O28 V3 O3 100.65(17) . .
O12 V3 O3 95.54(17) . .
O28 V3 O15 100.67(18) . .
O12 V3 O15 96.16(19) . .
O3 V3 O15 151.72(16) . .
O28 V3 O4 95.35(18) . .
O12 V3 O4 158.02(16) . .
O3 V3 O4 75.42(15) . .
O15 V3 O4 84.29(17) . .
O28 V3 O2 168.93(18) . .
O12 V3 O2 84.91(16) . .
O3 V3 O2 76.73(14) . .
O15 V3 O2 78.79(14) . .
O4 V3 O2 73.58(14) . .
O28 V3 V8 141.54(16) . .
O12 V3 V8 35.69(12) . .
O3 V3 V8 90.37(12) . .
O15 V3 V8 84.34(13) . .
O4 V3 V8 123.11(11) . .
O2 V3 V8 49.53(10) . .
O28 V3 V4 88.36(14) . .
O12 V3 V4 131.27(13) . .
O3 V3 V4 35.73(11) . .
O15 V3 V4 127.20(13) . .
O4 V3 V4 42.93(10) . .
O2 V3 V4 83.35(9) . .
V8 V3 V4 119.00(4) . .
O14 V1 O21 107.0(2) . .
O14 V1 O8 100.90(17) . .
O21 V1 O8 100.71(18) . .
O14 V1 O4 92.64(17) . .
O21 V1 O4 93.01(17) . .
O8 V1 O4 156.88(17) . .
O14 V1 O1 163.80(18) . .
O21 V1 O1 87.17(17) . .
O8 V1 O1 83.68(15) . .
O4 V1 O1 78.47(15) . .
O14 V1 O2 86.80(17) . .
O21 V1 O2 164.06(17) . .
O8 V1 O2 84.03(15) . .
O4 V1 O2 78.06(15) . .
O1 V1 O2 78.18(14) . .
O14 V1 V9 38.40(14) . .
O21 V1 V9 145.38(15) . .
O8 V1 V9 89.43(12) . .
O4 V1 V9 89.71(11) . .
O1 V1 V9 127.07(11) . .
O2 V1 V9 48.90(10) . .
O14 V1 V10 145.29(15) . .
O21 V1 V10 38.31(14) . .
O8 V1 V10 89.53(12) . .
O4 V1 V10 89.86(11) . .
O1 V1 V10 49.28(10) . .
O2 V1 V10 127.45(10) . .
V9 V1 V10 176.31(5) . .
O25 V6 O7 104.09(18) . .
O25 V6 O20 103.40(19) . .
O7 V6 O20 93.65(18) . .
O25 V6 O9 100.83(18) . .
O7 V6 O9 90.02(16) . .
O20 V6 O9 153.80(16) . .
O25 V6 O8 99.92(17) . .
O7 V6 O8 154.30(16) . .
O20 V6 O8 89.58(17) . .
O9 V6 O8 76.48(15) . .
O25 V6 O1 173.55(16) . .
O7 V6 O1 80.84(15) . .
O20 V6 O1 80.21(15) . .
O9 V6 O1 74.78(14) . .
O8 V6 O1 74.60(14) . .
O25 V6 V7 88.83(13) . .
O7 V6 V7 129.80(13) . .
O20 V6 V7 130.74(13) . .
O9 V6 V7 39.79(10) . .
O8 V6 V7 41.17(11) . .
O1 V6 V7 84.79(9) . .
O25 V6 V10 135.50(15) . .
O7 V6 V10 83.12(13) . .
O20 V6 V10 32.19(12) . .
O9 V6 V10 123.29(11) . .
O8 V6 V10 86.21(11) . .
O1 V6 V10 48.53(9) . .
V7 V6 V10 120.41(5) . .
O25 V6 V5 136.05(14) . .
O7 V6 V5 32.08(12) . .
O20 V6 V5 83.18(12) . .
O9 V6 V5 86.33(11) . .
O8 V6 V5 123.77(11) . .
O1 V6 V5 49.20(9) . .
V7 V6 V5 119.87(5) . .
V10 V6 V5 59.84(4) . .
O11 V2 O6 107.96(19) . .
O11 V2 O9 98.23(17) . .
O6 V2 O9 98.28(16) . .
O11 V2 O3 95.80(16) . .
O6 V2 O3 96.04(16) . .
O9 V2 O3 155.77(16) . .
O11 V2 O1 164.29(17) . .
O6 V2 O1 87.56(17) . .
O9 V2 O1 81.49(15) . .
O3 V2 O1 79.70(15) . .
O11 V2 O2 87.59(16) . .
O6 V2 O2 164.14(17) . .
O9 V2 O2 82.12(14) . .
O3 V2 O2 78.83(14) . .
O1 V2 O2 76.79(14) . .
O11 V2 V5 145.79(13) . .
O6 V2 V5 37.89(13) . .
O9 V2 V5 88.11(11) . .
O3 V2 V5 91.32(11) . .
O1 V2 V5 49.85(10) . .
O2 V2 V5 126.62(10) . .
O11 V2 V8 37.85(12) . .
O6 V2 V8 145.80(14) . .
O9 V2 V8 89.00(11) . .
O3 V2 V8 90.06(11) . .
O1 V2 V8 126.63(11) . .
O2 V2 V8 49.86(10) . .
V5 V2 V8 175.80(4) . .
O11 V2 V4 131.96(13) . .
O6 V2 V4 81.87(14) . .
O9 V2 V4 127.51(12) . .
O3 V2 V4 36.26(11) . .
O1 V2 V4 46.03(10) . .
O2 V2 V4 85.35(10) . .
V5 V2 V4 60.32(4) . .
V8 V2 V4 119.55(4) . .
O26 V5 O23 104.1(2) . .
O26 V5 O7 103.18(19) . .
O23 V5 O7 93.67(18) . .
O26 V5 O5 100.66(18) . .
O23 V5 O5 88.34(17) . .
O7 V5 O5 154.79(16) . .
O26 V5 O6 101.4(2) . .
O23 V5 O6 153.74(17) . .
O7 V5 O6 86.41(16) . .
O5 V5 O6 80.95(15) . .
O26 V5 O1 174.64(18) . .
O23 V5 O1 80.19(16) . .
O7 V5 O1 79.56(14) . .
O5 V5 O1 76.03(14) . .
O6 V5 O1 73.99(14) . .
O26 V5 V2 132.27(17) . .
O23 V5 V2 123.47(13) . .
O7 V5 V2 79.52(12) . .
O5 V5 V2 78.46(11) . .
O6 V5 V2 30.84(10) . .
O1 V5 V2 43.29(9) . .
O26 V5 V10 136.00(17) . .
O23 V5 V10 32.05(13) . .
O7 V5 V10 83.23(13) . .
O5 V5 V10 85.31(12) . .
O6 V5 V10 122.49(11) . .
O1 V5 V10 48.50(9) . .
V2 V5 V10 91.72(4) . .
O26 V5 V6 135.06(15) . .
O23 V5 V6 83.22(13) . .
O7 V5 V6 31.96(12) . .
O5 V5 V6 124.05(12) . .
O6 V5 V6 83.11(11) . .
O1 V5 V6 48.02(9) . .
V2 V5 V6 61.86(4) . .
V10 V5 V6 60.05(4) . .
O26 V5 V4 130.98(15) . .
O23 V5 V4 81.14(13) . .
O7 V5 V4 125.36(12) . .
O5 V5 V4 30.32(11) . .
O6 V5 V4 77.53(11) . .
O1 V5 V4 45.87(9) . .
V2 V5 V4 60.39(3) . .
V10 V5 V4 64.08(4) . .
V6 V5 V4 93.84(5) . .
O18 V8 O13 104.6(2) . .
O18 V8 O10 103.14(19) . .
O13 V8 O10 92.96(17) . .
O18 V8 O12 101.20(19) . .
O13 V8 O12 89.93(17) . .
O10 V8 O12 153.90(16) . .
O18 V8 O11 101.6(2) . .
O13 V8 O11 153.52(17) . .
O10 V8 O11 84.64(15) . .
O12 V8 O11 81.35(15) . .
O18 V8 O2 174.65(18) . .
O13 V8 O2 80.04(16) . .
O10 V8 O2 79.08(14) . .
O12 V8 O2 75.89(14) . .
O11 V8 O2 73.60(14) . .
O18 V8 V9 136.82(17) . .
O13 V8 V9 32.33(13) . .
O10 V8 V9 83.01(13) . .
O12 V8 V9 85.72(12) . .
O11 V8 V9 121.54(11) . .
O2 V8 V9 47.97(9) . .
O18 V8 V2 132.03(17) . .
O13 V8 V2 123.34(13) . .
O10 V8 V2 78.50(11) . .
O12 V8 V2 78.28(11) . .
O11 V8 V2 30.40(11) . .
O2 V8 V2 43.30(9) . .
V9 V8 V2 91.16(4) . .
O18 V8 V7 134.57(16) . .
O13 V8 V7 82.91(12) . .
O10 V8 V7 31.48(12) . .
O12 V8 V7 123.84(12) . .
O11 V8 V7 81.41(10) . .
O2 V8 V7 47.98(9) . .
V9 V8 V7 60.11(4) . .
V2 V8 V7 61.06(3) . .
O18 V8 V3 131.50(16) . .
O13 V8 V3 81.54(13) . .
O10 V8 V3 124.84(12) . .
O12 V8 V3 30.33(11) . .
O11 V8 V3 78.37(11) . .
O2 V8 V3 45.82(9) . .
V9 V8 V3 63.64(4) . .
V2 V8 V3 60.88(4) . .
V7 V8 V3 93.77(5) . .
O19 V7 O10 104.14(19) . .
O19 V7 O16 103.17(18) . .
O10 V7 O16 93.73(18) . .
O19 V7 O9 101.15(17) . .
O10 V7 O9 91.36(16) . .
O16 V7 O9 153.08(16) . .
O19 V7 O8 99.38(18) . .
O10 V7 O8 155.21(16) . .
O16 V7 O8 88.39(17) . .
O9 V7 O8 76.38(15) . .
O19 V7 O2 173.54(17) . .
O10 V7 O2 81.70(15) . .
O16 V7 O2 78.94(14) . .
O9 V7 O2 75.67(13) . .
O8 V7 O2 74.47(13) . .
O19 V7 V6 88.71(14) . .
O10 V7 V6 131.40(13) . .
O16 V7 V6 129.20(13) . .
O9 V7 V6 40.04(11) . .
O8 V7 V6 40.81(11) . .
O2 V7 V6 85.29(9) . .
O19 V7 V9 134.70(14) . .
O10 V7 V9 83.58(13) . .
O16 V7 V9 31.59(11) . .
O9 V7 V9 123.52(11) . .
O8 V7 V9 85.45(11) . .
O2 V7 V9 47.89(9) . .
V6 V7 V9 119.70(4) . .
O19 V7 V8 136.70(15) . .
O10 V7 V8 32.75(12) . .
O16 V7 V8 82.61(12) . .
O9 V7 V8 87.59(11) . .
O8 V7 V8 123.82(11) . .
O2 V7 V8 49.36(9) . .
V6 V7 V8 121.04(4) . .
V9 V7 V8 59.68(4) . .
O24 V10 O23 104.1(2) . .
O24 V10 O20 103.8(2) . .
O23 V10 O20 93.75(18) . .
O24 V10 O22 100.0(2) . .
O23 V10 O22 87.79(17) . .
O20 V10 O22 155.01(16) . .
O24 V10 O21 101.0(2) . .
O23 V10 O21 154.03(17) . .
O20 V10 O21 86.68(17) . .
O22 V10 O21 81.32(16) . .
O24 V10 O1 173.5(2) . .
O23 V10 O1 81.01(16) . .
O20 V10 O1 79.79(15) . .
O22 V10 O1 75.82(14) . .
O21 V10 O1 73.50(15) . .
O24 V10 V1 131.96(19) . .
O23 V10 V1 123.84(13) . .
O20 V10 V1 78.55(12) . .
O22 V10 V1 79.92(11) . .
O21 V10 V1 30.99(11) . .
O1 V10 V1 42.84(9) . .
O24 V10 V5 136.06(19) . .
O23 V10 V5 32.08(12) . .
O20 V10 V5 83.40(13) . .
O22 V10 V5 84.82(12) . .
O21 V10 V5 122.79(12) . .
O1 V10 V5 49.29(9) . .
V1 V10 V5 91.97(4) . .
O24 V10 V6 135.84(16) . .
O23 V10 V6 83.29(13) . .
O20 V10 V6 32.17(12) . .
O22 V10 V6 123.94(12) . .
O21 V10 V6 83.41(12) . .
O1 V10 V6 48.13(9) . .
V1 V10 V6 61.04(4) . .
V5 V10 V6 60.11(4) . .
O27 V4 O5 106.69(19) . .
O27 V4 O3 101.18(18) . .
O5 V4 O3 97.26(17) . .
O27 V4 O22 99.14(19) . .
O5 V4 O22 95.57(18) . .
O3 V4 O22 151.67(16) . .
O27 V4 O4 94.81(18) . .
O5 V4 O4 158.38(16) . .
O3 V4 O4 75.86(15) . .
O22 V4 O4 82.97(16) . .
O27 V4 O1 168.75(18) . .
O5 V4 O1 84.55(15) . .
O3 V4 O1 77.39(14) . .
O22 V4 O1 78.81(15) . .
O4 V4 O1 73.99(14) . .
O27 V4 V5 142.15(15) . .
O5 V4 V5 35.73(12) . .
O3 V4 V5 91.11(11) . .
O22 V4 V5 84.73(13) . .
O4 V4 V5 122.97(11) . .
O1 V4 V5 49.00(10) . .
O27 V4 V2 137.98(15) . .
O5 V4 V2 81.04(13) . .
O3 V4 V2 37.14(10) . .
O22 V4 V2 121.57(12) . .
O4 V4 V2 81.42(11) . .
O1 V4 V2 42.76(10) . .
V5 V4 V2 59.29(4) . .
O27 V4 V3 88.35(14) . .
O5 V4 V3 133.28(14) . .
O3 V4 V3 36.02(11) . .
O22 V4 V3 126.07(12) . .
O4 V4 V3 43.11(11) . .
O1 V4 V3 84.09(10) . .
V5 V4 V3 119.74(4) . .
V2 V4 V3 60.51(4) . .
O17 V9 O16 104.05(19) . .
O17 V9 O13 104.6(2) . .
O16 V9 O13 93.01(18) . .
O17 V9 O15 99.40(19) . .
O16 V9 O15 155.58(16) . .
O13 V9 O15 87.56(18) . .
O17 V9 O14 100.1(2) . .
O16 V9 O14 87.07(17) . .
O13 V9 O14 154.46(17) . .
O15 V9 O14 82.16(17) . .
O17 V9 O2 172.6(2) . .
O16 V9 O2 79.94(15) . .
O13 V9 O2 81.23(15) . .
O15 V9 O2 76.02(14) . .
O14 V9 O2 73.63(14) . .
O17 V9 V1 131.15(19) . .
O16 V9 V1 78.55(12) . .
O13 V9 V1 124.16(13) . .
O15 V9 V1 80.96(12) . .
O14 V9 V1 31.08(11) . .
O2 V9 V1 42.94(9) . .
O17 V9 V8 136.37(18) . .
O16 V9 V8 83.62(14) . .
O13 V9 V8 31.82(12) . .
O15 V9 V8 84.11(13) . .
O14 V9 V8 123.30(11) . .
O2 V9 V8 49.67(9) . .
V1 V9 V8 92.45(4) . .
O17 V9 V7 136.28(15) . .
O16 V9 V7 32.29(12) . .
O13 V9 V7 82.61(12) . .
O15 V9 V7 124.17(11) . .
O14 V9 V7 83.97(11) . .
O2 V9 V7 48.20(9) . .
V1 V9 V7 61.22(3) . .
V8 V9 V7 60.21(4) . .
V2 O6 V5 111.3(2) . .
V4 O3 V3 108.25(18) . .
V4 O3 V2 106.59(16) . .
V3 O3 V2 107.54(17) . .
V7 O19 Ba1 147.8(2) . 2_666
V6 O25 Ba1 146.59(19) . 2_666
V1 O8 V6 108.75(17) . .
V1 O8 V7 108.76(17) . .
V6 O8 V7 98.02(17) . .
V2 O11 V8 111.75(19) . .
V2 O9 V7 108.88(17) . .
V2 O9 V6 109.46(17) . .
V7 O9 V6 100.16(16) . .
V7 O10 V8 115.8(2) . .
V3 O15 V9 111.43(19) . .
V9 O16 V7 116.1(2) . .
V1 O14 V9 110.5(2) . .
V4 O5 V5 113.95(19) . .
V4 O27 Ba2 150.6(2) . .
V6 O20 V10 115.64(19) . .
V3 O28 Ba2 146.5(2) . .
V1 O4 V4 105.23(17) . .
V1 O4 V3 105.41(17) . .
V4 O4 V3 93.96(16) . .
V1 O1 V2 102.54(15) . .
V1 O1 V4 101.06(15) . .
V2 O1 V4 91.21(13) . .
V1 O1 V6 90.34(13) . .
V2 O1 V6 91.29(14) . .
V4 O1 V6 167.50(18) . .
V1 O1 V10 87.89(14) . .
V2 O1 V10 168.34(19) . .
V4 O1 V10 91.89(13) . .
V6 O1 V10 83.34(12) . .
V1 O1 V5 168.52(18) . .
V2 O1 V5 86.86(14) . .
V4 O1 V5 85.13(12) . .
V6 O1 V5 82.78(12) . .
V10 O1 V5 82.21(12) . .
V1 O2 V2 102.02(14) . .
V1 O2 V3 101.57(15) . .
V2 O2 V3 92.09(13) . .
V1 O2 V9 88.16(14) . .
V2 O2 V9 168.19(19) . .
V3 O2 V9 91.69(13) . .
V1 O2 V7 90.53(13) . .
V2 O2 V7 89.97(13) . .
V3 O2 V7 167.01(17) . .
V9 O2 V7 83.90(12) . .
V1 O2 V8 168.86(18) . .
V2 O2 V8 86.85(13) . .
V3 O2 V8 84.65(12) . .
V9 O2 V8 82.37(12) . .
V7 O2 V8 82.66(12) . .
V8 O13 V9 115.9(2) . .
V4 O22 V10 111.07(19) . .
V3 O12 V8 113.98(19) . .
V10 O23 V5 115.9(2) . .
V6 O7 V5 116.0(2) . .
V1 O21 V10 110.7(2) . .
O36 V11 O42 106.6(2) . .
O36 V11 O31 99.82(18) . 2_575
O42 V11 O31 98.69(18) . 2_575
O36 V11 O30 96.45(18) . .
O42 V11 O30 93.31(18) . .
O31 V11 O30 156.06(16) 2_575 .
O36 V11 O29 89.20(18) . .
O42 V11 O29 163.47(17) . .
O31 V11 O29 82.93(16) 2_575 .
O30 V11 O29 79.85(16) . .
O36 V11 O29 166.51(18) . 2_575
O42 V11 O29 86.46(17) . 2_575
O31 V11 O29 81.00(15) 2_575 2_575
O30 V11 O29 79.14(14) . 2_575
O29 V11 O29 77.51(16) . 2_575
O36 V11 V14 40.53(15) . .
O42 V11 V14 147.10(14) . .
O31 V11 V14 91.00(12) 2_575 .
O30 V11 V14 90.03(12) . .
O29 V11 V14 48.72(11) . .
O29 V11 V14 126.23(11) 2_575 .
O36 V11 V15 142.93(15) . 2_575
O42 V11 V15 36.44(14) . 2_575
O31 V11 V15 91.66(12) 2_575 2_575
O30 V11 V15 85.76(12) . 2_575
O29 V11 V15 127.36(11) . 2_575
O29 V11 V15 50.02(10) 2_575 2_575
V14 V11 V15 174.87(4) . 2_575
O36 V11 V13 86.06(15) . 2_575
O42 V11 V13 135.77(14) . 2_575
O31 V11 V13 37.10(12) 2_575 2_575
O30 V11 V13 127.96(12) . 2_575
O29 V11 V13 48.15(10) . 2_575
O29 V11 V13 86.72(10) 2_575 2_575
V14 V11 V13 59.47(4) . 2_575
V15 V11 V13 121.35(5) 2_575 2_575
O36 V11 V12 136.30(15) . 2_575
O42 V11 V12 83.20(14) . 2_575
O31 V11 V12 36.69(11) 2_575 2_575
O30 V11 V12 125.98(11) . 2_575
O29 V11 V12 88.67(11) . 2_575
O29 V11 V12 46.87(10) 2_575 2_575
V14 V11 V12 120.41(5) . 2_575
V15 V11 V12 60.45(4) 2_575 2_575
V13 V11 V12 60.99(4) 2_575 2_575
O34 V13 O33 106.5(2) . .
O34 V13 O32 101.6(2) . .
O33 V13 O32 95.6(2) . .
O34 V13 O31 100.8(2) . .
O33 V13 O31 94.14(19) . .
O32 V13 O31 151.85(17) . .
O34 V13 O30 96.52(19) . .
O33 V13 O30 156.08(17) . .
O32 V13 O30 85.71(18) . .
O31 V13 O30 74.99(16) . .
O34 V13 O29 170.69(19) . 2_575
O33 V13 O29 82.23(16) . 2_575
O32 V13 O29 80.29(16) . 2_575
O31 V13 O29 74.96(15) . 2_575
O30 V13 O29 74.44(14) . 2_575
O34 V13 V14 140.56(17) . 2_575
O33 V13 V14 34.35(13) . 2_575
O32 V13 V14 83.36(13) . 2_575
O31 V13 V14 90.05(12) . 2_575
O30 V13 V14 122.91(11) . 2_575
O29 V13 V14 48.51(9) 2_575 2_575
O34 V13 V11 135.96(18) . 2_575
O33 V13 V11 78.89(14) . 2_575
O32 V13 V11 121.72(13) . 2_575
O31 V13 V11 35.57(11) . 2_575
O30 V13 V11 80.14(11) . 2_575
O29 V13 V11 41.43(10) 2_575 2_575
V14 V13 V11 59.87(4) 2_575 2_575
O41 V12 O38 106.1(2) . .
O41 V12 O35 101.88(19) . .
O38 V12 O35 96.40(19) . .
O41 V12 O31 99.88(19) . .
O38 V12 O31 95.75(18) . .
O35 V12 O31 150.98(17) . .
O41 V12 O30 97.07(19) . .
O38 V12 O30 156.06(17) . .
O35 V12 O30 84.22(17) . .
O31 V12 O30 74.21(15) . .
O41 V12 O29 170.07(19) . .
O38 V12 O29 83.61(17) . .
O35 V12 O29 78.40(15) . .
O31 V12 O29 76.89(14) . .
O30 V12 O29 73.04(14) . .
O41 V12 V11 134.72(15) . 2_575
O38 V12 V11 80.09(14) . 2_575
O35 V12 V11 122.31(13) . 2_575
O31 V12 V11 35.37(11) . 2_575
O30 V12 V11 79.44(10) . 2_575
O29 V12 V11 43.91(9) . 2_575
O39 V15 O32 103.7(2) . 2_575
O39 V15 O37 104.4(2) . .
O32 V15 O37 91.09(19) 2_575 .
O39 V15 O38 101.7(2) . .
O32 V15 O38 153.99(18) 2_575 .
O37 V15 O38 87.77(17) . .
O39 V15 O42 102.0(2) . 2_575
O32 V15 O42 87.33(18) 2_575 2_575
O37 V15 O42 153.21(18) . 2_575
O38 V15 O42 82.21(17) . 2_575
O39 V15 O29 175.5(2) . .
O32 V15 O29 78.87(16) 2_575 .
O37 V15 O29 79.16(16) . .
O38 V15 O29 75.39(15) . .
O42 V15 O29 74.29(14) 2_575 .
O39 V15 V14 135.54(18) . .
O32 V15 V14 83.26(14) 2_575 .
O37 V15 V14 31.19(13) . .
O38 V15 V14 82.39(12) . .
O42 V15 V14 122.33(12) 2_575 .
O29 V15 V14 48.04(9) . .
O39 V15 V11 132.33(18) . 2_575
O32 V15 V11 81.96(14) 2_575 2_575
O37 V15 V11 123.02(14) . 2_575
O38 V15 V11 76.98(12) . 2_575
O42 V15 V11 30.37(11) 2_575 2_575
O29 V15 V11 43.93(9) . 2_575
V14 V15 V11 91.97(4) . 2_575
O40 V14 O37 104.8(2) . .
O40 V14 O33 102.7(2) . 2_575
O37 V14 O33 92.88(19) . 2_575
O40 V14 O35 100.0(2) . .
O37 V14 O35 92.32(18) . .
O33 V14 O35 154.60(18) 2_575 .
O40 V14 O36 99.6(2) . .
O37 V14 O36 155.57(17) . .
O33 V14 O36 82.59(18) 2_575 .
O35 V14 O36 82.44(17) . .
O40 V14 O29 171.7(2) . .
O37 V14 O29 83.12(17) . .
O33 V14 O29 79.08(16) 2_575 .
O35 V14 O29 76.89(15) . .
O36 V14 O29 72.45(14) . .
O40 V14 V13 133.87(18) . 2_575
O37 V14 V13 83.53(14) . 2_575
O33 V14 V13 31.22(12) 2_575 2_575
O35 V14 V13 125.32(13) . 2_575
O36 V14 V13 80.24(11) . 2_575
O29 V14 V13 48.44(9) . 2_575
O40 V14 V11 130.31(19) . .
O37 V14 V11 124.92(14) . .
O33 V14 V11 77.66(13) 2_575 .
O35 V14 V11 78.99(13) . .
O36 V14 V11 30.66(10) . .
O29 V14 V11 41.83(10) . .
V13 V14 V11 60.66(4) 2_575 .
O40 V14 V15 138.04(19) . .
O37 V14 V15 33.28(13) . .
O33 V14 V15 84.36(13) 2_575 .
O35 V14 V15 86.46(13) . .
O36 V14 V15 122.31(11) . .
O29 V14 V15 49.91(10) . .
V13 V14 V15 61.48(4) 2_575 .
V11 V14 V15 91.65(4) . .
V12 O41 Ba2 149.4(2) . 1_565
V13 O34 Ba2 148.6(2) . 1_565
V11 O30 V13 107.88(17) . .
V11 O30 V12 105.19(17) . .
V13 O30 V12 96.32(16) . .
V15 O32 V13 115.6(2) 2_575 .
V12 O35 V14 112.72(19) . .
V11 O31 V12 107.95(18) 2_575 .
V11 O31 V13 107.34(18) 2_575 .
V12 O31 V13 107.33(18) . .
V13 O33 V14 114.4(2) . 2_575
V12 O38 V15 116.3(2) . .
V11 O29 V11 102.49(16) . 2_575
V11 O29 V12 100.00(15) . .
V11 O29 V12 89.23(13) 2_575 .
V11 O29 V13 90.42(15) . 2_575
V11 O29 V13 96.62(14) 2_575 2_575
V12 O29 V13 166.70(19) . 2_575
V11 O29 V14 89.45(14) . .
V11 O29 V14 168.06(19) 2_575 .
V12 O29 V14 88.77(13) . .
V13 O29 V14 83.04(12) 2_575 .
V11 O29 V15 170.35(19) . .
V11 O29 V15 86.05(13) 2_575 .
V12 O29 V15 84.43(13) . .
V13 O29 V15 84.08(12) 2_575 .
V14 O29 V15 82.04(13) . .
V11 O42 V15 113.2(2) . 2_575
V11 O36 V14 108.8(2) . .
V14 O37 V15 115.5(2) . .
C46A O52 C46 35.4(11) . .
C46 N10 C47 114.3(19) . .
C46 N10 C49 118(2) . .
C47 N10 C49 126.8(9) . .
C47 C50 C51 102.1(7) . .
O52 C46 N10 122(2) . .
O52 C46 C51 128.8(13) . .
N10 C46 C51 109(2) . .
C49 C50A C47 109.1(17) . .
C46A N10A C51 122(5) . .
C46A N10A C47 121(4) . .
C51 N10A C47 115.5(17) . .
N10A C46A O52 117(5) . .
N10A C46A C49 107(4) . .
O52 C46A C49 136(2) . .
C50A C49 N10 64.6(12) . .
C50A C49 C46A 101.8(16) . .
N10 C49 C46A 39.3(10) . .
N10A C51 C46 33.3(13) . .
N10A C51 C50 70.8(16) . .
C46 C51 C50 101.1(8) . .
N10 C47 N10A 39.9(8) . .
N10 C47 C50 104.6(8) . .
N10A C47 C50 68.8(10) . .
N10 C47 C50A 57.8(11) . .
N10A C47 C50A 95.2(14) . .
C50 C47 C50A 162.2(12) . .
C69A O53 C69 28.7(7) . .
C69A O53 Ba1 124.2(8) . 2_556
C69 O53 Ba1 121.0(5) . 2_556
C69A O53 Ba1 123.0(7) . .
C69 O53 Ba1 127.2(5) . .
Ba1 O53 Ba1 109.80(14) 2_556 .
C1 O43 Ba2 142.0(5) . 1_655
C1 N1 C5 127.0(10) . .
C1 N1 C2 114.1(11) . .
C5 N1 C2 118.7(10) . .
C1 C4 C3 98.3(10) . .
O43 C1 N1 122.9(13) . .
O43 C1 C4 122.8(10) . .
N1 C1 C4 114.3(11) . .
C2 C3 C4 108.5(10) . .
C3 C2 N1 104.6(10) . .
C6 O44 Ba1 133.2(4) . .
C6 N2 C10 124.5(5) . .
C6 N2 C7 114.2(5) . .
C10 N2 C7 121.3(5) . .
C6 C9 C8 105.0(5) . .
O44 C6 N2 125.8(6) . .
O44 C6 C9 124.2(6) . .
N2 C6 C9 110.0(5) . .
C9 C8 C7 105.9(5) . .
N2 C7 C8 104.4(5) . .
C11 O45 Ba2 133.3(4) . .
C11 N3 C15 124.8(5) . .
C11 N3 C12 114.7(5) . .
C15 N3 C12 120.4(5) . .
O45 C11 N3 124.9(6) . .
O45 C11 C14 125.4(6) . .
N3 C11 C14 109.7(6) . .
C11 C14 C13 105.0(5) . .
N3 C12 C13 104.1(5) . .
C14 C13 C12 105.9(5) . .
C16 O46 Ba1 152.7(4) . 2_666
C16 N4 C20 124.4(6) . .
C16 N4 C17 114.7(6) . .
C20 N4 C17 120.8(6) . .
N4 C17 C18 104.7(5) . .
C17 C18 C19 105.4(6) . .
C16 C19 C18 105.0(6) . .
O46 C16 N4 125.8(7) . .
O46 C16 C19 124.4(6) . .
N4 C16 C19 109.8(6) . .
C21 N5 C22 114.8(6) . .
C21 N5 C25 125.2(6) . .
C22 N5 C25 120.0(6) . .
N5 C22 C23 103.1(7) . .
C24 C23 C22 107.5(9) . .
C21 C24 C23 105.0(8) . .
O47 C21 N5 124.4(7) . .
O47 C21 C24 126.1(7) . .
N5 C21 C24 109.5(7) . .
C26 N6 C30 124.1(5) . .
C26 N6 C27 113.0(5) . .
C30 N6 C27 122.5(5) . .
O48 C26 N6 123.5(6) . .
O48 C26 C29 127.1(6) . .
N6 C26 C29 109.4(5) . .
C27 C28 C29 104.3(5) . .
C26 C29 C28 105.5(5) . .
C61 O51 Ba1 123.3(4) . 2_656
C31 N7 C32 113.7(6) . .
C31 N7 C35 124.5(7) . .
C32 N7 C35 121.4(7) . .
N7 C32 C33 104.2(6) . .
O49 C31 N7 124.2(7) . .
O49 C31 C34 126.5(6) . .
N7 C31 C34 109.2(6) . .
C32 C33 C34 102.7(6) . .
C31 C34 C33 105.7(6) . .
C36 O50 Ba2 128.5(4) . .
C36 N8 C40 124.0(6) . .
C36 N8 C37 114.1(6) . .
C40 N8 C37 121.4(6) . .
O50 C36 N8 125.4(7) . .
O50 C36 C39 126.7(7) . .
N8 C36 C39 107.9(6) . .
C36 C39 C38 104.9(6) . .
C39 C38 C37 103.2(6) . .
N8 C37 C38 102.2(6) . .
O46 Ba1 O44 147.68(13) 2_666 .
O46 Ba1 O53 73.71(13) 2_666 2_556
O44 Ba1 O53 137.92(12) . 2_556
O46 Ba1 O53 143.72(12) 2_666 .
O44 Ba1 O53 68.55(12) . .
O53 Ba1 O53 70.20(14) 2_556 .
O46 Ba1 O54 98.91(14) 2_666 .
O44 Ba1 O54 96.45(14) . .
O53 Ba1 O54 76.20(12) 2_556 .
O53 Ba1 O54 69.12(12) . .
O46 Ba1 O51 87.25(15) 2_666 2_656
O44 Ba1 O51 94.61(14) . 2_656
O53 Ba1 O51 75.42(12) 2_556 2_656
O53 Ba1 O51 87.30(12) . 2_656
O54 Ba1 O51 147.90(12) . 2_656
O46 Ba1 O19 77.60(13) 2_666 2_666
O44 Ba1 O19 77.47(12) . 2_666
O53 Ba1 O19 138.62(11) 2_556 2_666
O53 Ba1 O19 129.75(12) . 2_666
O54 Ba1 O19 79.54(11) . 2_666
O51 Ba1 O19 132.38(11) 2_656 2_666
O46 Ba1 O25 78.61(13) 2_666 2_666
O44 Ba1 O25 71.98(12) . 2_666
O53 Ba1 O25 135.81(12) 2_556 2_666
O53 Ba1 O25 131.88(11) . 2_666
O54 Ba1 O25 142.65(11) . 2_666
O51 Ba1 O25 69.44(11) 2_656 2_666
O19 Ba1 O25 63.43(11) 2_666 2_666
O46 Ba1 Ba1 108.92(9) 2_666 2_556
O44 Ba1 Ba1 103.13(9) . 2_556
O53 Ba1 Ba1 35.28(8) 2_556 2_556
O53 Ba1 Ba1 34.93(8) . 2_556
O54 Ba1 Ba1 68.66(9) . 2_556
O51 Ba1 Ba1 79.51(9) 2_656 2_556
O19 Ba1 Ba1 148.11(8) 2_666 2_556
O25 Ba1 Ba1 147.79(7) 2_666 2_556
O45 Ba2 O43 77.61(17) . 1_455
O45 Ba2 O57 140.4(2) . .
O43 Ba2 O57 133.4(2) 1_455 .
O45 Ba2 O50 85.73(14) . .
O43 Ba2 O50 148.18(19) 1_455 .
O57 Ba2 O50 75.1(2) . .
O45 Ba2 O27 76.46(12) . .
O43 Ba2 O27 73.77(15) 1_455 .
O57 Ba2 O27 88.8(3) . .
O50 Ba2 O27 128.45(12) . .
O45 Ba2 O41 75.14(13) . 1_545
O43 Ba2 O41 80.88(17) 1_455 1_545
O57 Ba2 O41 126.0(3) . 1_545
O50 Ba2 O41 68.64(13) . 1_545
O27 Ba2 O41 145.23(12) . 1_545
O45 Ba2 O34 129.19(13) . 1_545
O43 Ba2 O34 66.69(15) 1_455 1_545
O57 Ba2 O34 89.7(3) . 1_545
O50 Ba2 O34 106.06(13) . 1_545
O27 Ba2 O34 122.77(12) . 1_545
O41 Ba2 O34 64.78(12) 1_545 1_545
O45 Ba2 O55 138.02(15) . .
O43 Ba2 O55 72.4(2) 1_455 .
O57 Ba2 O55 61.1(2) . .
O50 Ba2 O55 133.71(16) . .
O27 Ba2 O55 67.50(15) . .
O41 Ba2 O55 126.46(14) 1_545 .
O34 Ba2 O55 62.19(14) 1_545 .
O45 Ba2 O28 70.71(12) . .
O43 Ba2 O28 130.79(14) 1_455 .
O57 Ba2 O28 69.9(2) . .
O50 Ba2 O28 65.49(12) . .
O27 Ba2 O28 62.98(11) . .
O41 Ba2 O28 123.71(11) 1_545 .
O34 Ba2 O28 159.15(12) 1_545 .
O55 Ba2 O28 108.72(14) . .
O51 C61 N13A 152.7(13) . .
O51 C61 N13 147.0(11) . .
N13A C61 N13 60.0(11) . .
O51 C61 C64A 110.5(12) . .
N13A C61 C64A 96.7(15) . .
N13 C61 C64A 36.8(11) . .
O51 C61 C64 113.3(9) . .
N13A C61 C64 39.6(11) . .
N13 C61 C64 99.6(11) . .
C64A C61 C64 136.0(14) . .
N13A C62 N13 51.4(10) . .
N13A C62 C63A 104.2(14) . .
N13 C62 C63A 54.0(12) . .
N13A C62 C63 53.6(11) . .
N13 C62 C63 104.0(10) . .
C63A C62 C63 157.8(12) . .
N12 C68 N12A 44.2(7) . .
N12 C68 C67 101.5(6) . .
N12A C68 C67 59.9(7) . .
N12 C68 C67A 53.8(7) . .
N12A C68 C67A 94.9(9) . .
C67 C68 C67A 154.7(8) . .
N12A C70 C67 68.3(9) . .
N12A C70 C69 38.1(7) . .
C67 C70 C69 103.8(8) . .
C67A C66 N12 63.6(9) . .
C67A C66 C69A 99.3(10) . .
N12 C66 C69A 39.2(7) . .
N6 C27 C28 103.7(5) . .
C69 N12 C66 115.2(10) . .
C69 N12 C68 115.2(10) . .
C66 N12 C68 129.1(8) . .
C70 C67 C68 105.2(8) . .
O53 C69 N12 124.2(12) . .
O53 C69 C70 128.8(9) . .
N12 C69 C70 107.0(11) . .
C66 C67A C68 111.0(11) . .
C69A N12A C70 114.5(15) . .
C69A N12A C68 121.3(14) . .
C70 N12A C68 124.1(13) . .
O53 C69A N12A 127.8(17) . .
O53 C69A C66 127.0(12) . .
N12A C69A C66 105.0(14) . .
C61 N13 C62 121.9(13) . .
C61 N13 C65 109.5(13) . .
C62 N13 C65 127.3(14) . .
C64 C63 C62 104.3(14) . .
C63 C64 C61 104.9(15) . .
C61 N13A C62 125.6(18) . .
C61 N13A C65A 107(2) . .
C62 N13A C65A 127(2) . .
C64A C63A C62 100.2(18) . .
C63A C64A C61 111.1(19) . .

loop_
_geom_bond_atom_site_label_1
_geom_bond_atom_site_label_2
_geom_bond_distance
_geom_bond_site_symmetry_2
V3 O28 1.611(4) .
V3 O12 1.713(4) .
V3 O3 1.931(4) .
V3 O15 1.946(4) .
V3 O4 2.136(4) .
V3 O2 2.232(4) .
V3 V8 3.0989(15) .
V3 V4 3.1187(15) .
V1 O14 1.687(4) .
V1 O21 1.687(4) .
V1 O8 1.838(4) .
V1 O4 2.071(4) .
V1 O1 2.085(4) .
V1 O2 2.086(4) .
V1 V9 3.0602(15) .
V1 V10 3.0645(15) .
V6 O25 1.614(4) .
V6 O7 1.815(4) .
V6 O20 1.819(4) .
V6 O9 1.980(4) .
V6 O8 2.000(4) .
V6 O1 2.310(4) .
V6 V7 3.0298(14) .
V6 V10 3.0808(15) .
V6 V5 3.0824(15) .
V2 O11 1.685(4) .
V2 O6 1.690(4) .
V2 O9 1.894(3) .
V2 O3 1.958(4) .
V2 O1 2.110(4) .
V2 O2 2.124(4) .
V2 V5 3.0725(14) .
V2 V8 3.0929(14) .
V2 V4 3.1071(15) .
V5 O26 1.605(4) .
V5 O23 1.815(4) .
V5 O7 1.821(4) .
V5 O5 1.984(4) .
V5 O6 2.025(4) .
V5 O1 2.352(4) .
V5 V10 3.0741(17) .
V5 V4 3.1050(17) .
V8 O18 1.589(4) .
V8 O13 1.804(4) .
V8 O10 1.859(4) .
V8 O12 1.979(4) .
V8 O11 2.043(4) .
V8 O2 2.368(4) .
V8 V9 3.0788(17) .
V8 V7 3.0951(17) .
V7 O19 1.607(4) .
V7 O10 1.795(4) .
V7 O16 1.840(4) .
V7 O9 1.970(4) .
V7 O8 2.014(4) .
V7 O2 2.318(4) .
V7 V9 3.0921(16) .
V10 O24 1.594(4) .
V10 O23 1.813(4) .
V10 O20 1.821(4) .
V10 O22 2.012(4) .
V10 O21 2.031(4) .
V10 O1 2.324(4) .
V4 O27 1.612(4) .
V4 O5 1.715(4) .
V4 O3 1.918(4) .
V4 O22 1.964(4) .
V4 O4 2.129(4) .
V4 O1 2.237(4) .
V9 O17 1.599(4) .
V9 O16 1.804(4) .
V9 O13 1.830(4) .
V9 O15 1.996(4) .
V9 O14 2.030(4) .
V9 O2 2.307(4) .
O19 Ba1 2.806(4) 2_666
O25 Ba1 2.826(4) 2_666
O27 Ba2 2.831(4) .
O28 Ba2 2.959(4) .
V11 O36 1.657(4) .
V11 O42 1.703(4) .
V11 O31 1.889(4) 2_575
V11 O30 2.032(4) .
V11 O29 2.052(4) .
V11 O29 2.153(4) 2_575
V11 V14 3.0759(18) .
V11 V15 3.0963(18) 2_575
V11 V13 3.1002(18) 2_575
V11 V12 3.1047(16) 2_575
V13 O34 1.611(4) .
V13 O33 1.744(4) .
V13 O32 1.867(4) .
V13 O31 1.959(4) .
V13 O30 2.092(4) .
V13 O29 2.309(4) 2_575
V13 V14 3.0634(16) 2_575
V13 V11 3.1002(18) 2_575
V12 O41 1.612(4) .
V12 O38 1.702(4) .
V12 O35 1.913(4) .
V12 O31 1.950(4) .
V12 O30 2.134(4) .
V12 O29 2.266(4) .
V12 V11 3.1047(15) 2_575
V15 O39 1.594(4) .
V15 O32 1.844(4) 2_575
V15 O37 1.872(4) .
V15 O38 1.970(4) .
V15 O42 2.001(4) 2_575
V15 O29 2.378(4) .
V15 V14 3.0786(17) .
V15 V11 3.0963(18) 2_575
V14 O40 1.587(4) .
V14 O37 1.767(4) .
V14 O33 1.898(4) 2_575
V14 O35 1.933(4) .
V14 O36 2.112(4) .
V14 O29 2.312(4) .
V14 V13 3.0633(16) 2_575
O41 Ba2 2.840(4) 1_565
O34 Ba2 2.865(4) 1_565
O32 V15 1.844(4) 2_575
O31 V11 1.889(4) 2_575
O33 V14 1.898(4) 2_575
O29 V11 2.153(4) 2_575
O29 V13 2.309(4) 2_575
O42 V15 2.001(4) 2_575
O52 C46A 1.25(4) .
O52 C46 1.28(2) .
N10 C46 1.34(2) .
N10 C47 1.397(17) .
N10 C49 1.419(16) .
C50 C47 1.543(13) .
C50 C51 1.571(12) .
C46 C51 1.55(2) .
C50A C49 1.40(3) .
C50A C47 1.68(3) .
N10A C46A 1.24(3) .
N10A C51 1.37(3) .
N10A C47 1.49(4) .
C46A C49 1.67(5) .
O53 C69A 1.241(18) .
O53 C69 1.272(16) .
O53 Ba1 2.724(4) 2_556
O53 Ba1 2.748(4) .
O43 C1 1.244(11) .
O43 Ba2 2.704(6) 1_655
N1 C1 1.257(12) .
N1 C5 1.378(12) .
N1 C2 1.503(11) .
C4 C1 1.565(15) .
C4 C3 1.618(17) .
C3 C2 1.481(16) .
O44 C6 1.248(7) .
O44 Ba1 2.656(4) .
N2 C6 1.309(8) .
N2 C10 1.454(8) .
N2 C7 1.468(7) .
C9 C6 1.507(8) .
C9 C8 1.521(8) .
C8 C7 1.522(9) .
O45 C11 1.246(7) .
O45 Ba2 2.638(5) .
N3 C11 1.318(7) .
N3 C15 1.451(8) .
N3 C12 1.467(7) .
C11 C14 1.506(9) .
C14 C13 1.529(9) .
C12 C13 1.532(9) .
O46 C16 1.248(7) .
O46 Ba1 2.646(4) 2_666
N4 C16 1.292(8) .
N4 C20 1.434(9) .
N4 C17 1.472(8) .
C17 C18 1.498(10) .
C18 C19 1.539(9) .
C19 C16 1.497(10) .
O47 C21 1.229(8) .
N5 C21 1.312(8) .
N5 C22 1.448(10) .
N5 C25 1.457(10) .
C22 C23 1.509(14) .
C23 C24 1.487(14) .
C24 C21 1.486(11) .
O48 C26 1.247(7) .
N6 C26 1.337(7) .
N6 C30 1.451(8) .
N6 C27 1.462(7) .
C26 C29 1.470(9) .
C28 C27 1.516(9) .
C28 C29 1.522(9) .
O51 C61 1.187(8) .
O51 Ba1 2.772(4) 2_656
O49 C31 1.250(8) .
N7 C31 1.323(8) .
N7 C32 1.442(9) .
N7 C35 1.444(10) .
C32 C33 1.524(11) .
C31 C34 1.464(10) .
C33 C34 1.531(10) .
O50 C36 1.246(8) .
O50 Ba2 2.798(5) .
N8 C36 1.318(9) .
N8 C40 1.446(8) .
N8 C37 1.471(9) .
C36 C39 1.492(10) .
C39 C38 1.513(11) .
C38 C37 1.521(10) .
O54 Ba1 2.760(4) .
O55 Ba2 2.916(6) .
O57 Ba2 2.758(7) .
Ba1 O46 2.646(4) 2_666
Ba1 O53 2.724(4) 2_556
Ba1 O51 2.772(4) 2_656
Ba1 O19 2.806(4) 2_666
Ba1 O25 2.826(4) 2_666
Ba1 Ba1 4.476(2) 2_556
Ba2 O43 2.704(6) 1_455
Ba2 O41 2.840(4) 1_545
Ba2 O34 2.865(4) 1_545
C61 N13A 1.217(14) .
C61 N13 1.220(13) .
C61 C64A 1.562(18) .
C61 C64 1.70(2) .
C62 N13A 1.386(15) .
C62 N13 1.426(14) .
C62 C63A 1.470(18) .
C62 C63 1.483(14) .
C68 N12 1.410(10) .
C68 N12A 1.429(16) .
C68 C67 1.644(13) .
C68 C67A 1.688(19) .
C70 N12A 1.331(16) .
C70 C67 1.422(13) .
C70 C69 1.604(14) .
C66 C67A 1.34(2) .
C66 N12 1.360(10) .
C66 C69A 1.719(19) .
N12 C69 1.356(13) .
N12A C69A 1.27(2) .
N13 C65 1.49(2) .
C63 C64 1.443(18) .
N13A C65A 1.57(4) .
C63A C64A 1.463(19) .

loop_
_platon_squeeze_void_nr
_platon_squeeze_void_average_x
_platon_squeeze_void_average_y
_platon_squeeze_void_average_z
_platon_squeeze_void_volume
_platon_squeeze_void_count_electrons
_platon_squeeze_void_content
1 0.500 0.633 0.000 429 50 ' '
